data_2216328
loop_
_publ_author_name
'Xia Liu'
'Xue-Fang Shi'

_publ_section_title
;
 <i>N</i>'-(4-Hydroxy-3-methoxybenzylidene)isonicotinohydrazide
 methanol solvate
;
_journal_coeditor_code BT2627
_journal_issue 12
_journal_name_full 'Acta Crystallographica Section E'
_journal_page_first o4807
_journal_page_last o4807
_journal_paper_doi 10.1107/S1600536807059430
_journal_volume 63
_journal_year 2007
_chemical_formula_iupac 'C14 H13 N3 O3, CH3 OH'
_chemical_formula_moiety 'C14 H13 N3 O3, CH3 OH'
_chemical_formula_sum 'C15 H17 N3 O4'
_chemical_formula_weight 303.32
_chemical_name_systematic
;
N'-(4-Hydroxy-3-methoxybenzylidene)isonicotinohydrazide methanol solvate
;
_space_group_IT_number 14
_symmetry_cell_setting monoclinic
_symmetry_space_group_name_Hall '-P 2ybc'
_symmetry_space_group_name_H-M 'P 1 21/c 1'
_atom_sites_solution_hydrogens geom
_atom_sites_solution_primary direct
_atom_sites_solution_secondary difmap
_cell_angle_alpha 90.00
_cell_angle_beta 105.151(6)
_cell_angle_gamma 90.00
_cell_formula_units_Z 4
_cell_length_a 13.2742(12)
_cell_length_b 6.3787(7)
_cell_length_c 17.5375(16)
_cell_measurement_reflns_used 3012
_cell_measurement_temperature 113(2)
_cell_measurement_theta_max 27.8
_cell_measurement_theta_min 2.4
_cell_volume 1433.3(2)
_computing_cell_refinement 'CrystalClear  (Rigaku, 2000)'
_computing_data_collection 'CrystalClear (Rigaku, 2000)'
_computing_data_reduction 'CrystalClear (Rigaku, 2000)'
_computing_publication_material 'CrystalStructure  (Rigaku, 2000)'
_computing_structure_refinement 'SHELXL97 (Sheldrick, 1997)'
_computing_structure_solution 'SHELXS97 (Sheldrick, 1997)'
_diffrn_ambient_temperature 113(2)
_diffrn_detector_area_resol_mean 7.31
_diffrn_measured_fraction_theta_full 0.991
_diffrn_measured_fraction_theta_max 0.991
_diffrn_measurement_device_type 'Rigaku Saturn'
_diffrn_measurement_method \w
_diffrn_radiation_monochromator confocal
_diffrn_radiation_source 'rotating anode'
_diffrn_radiation_type MoK\a
_diffrn_radiation_wavelength 0.71070
_diffrn_reflns_av_R_equivalents 0.0443
_diffrn_reflns_av_sigmaI/netI 0.0599
_diffrn_reflns_limit_h_max 17
_diffrn_reflns_limit_h_min -17
_diffrn_reflns_limit_k_max 23
_diffrn_reflns_limit_k_min -22
_diffrn_reflns_limit_l_max 23
_diffrn_reflns_limit_l_min -22
_diffrn_reflns_number 12902
_diffrn_reflns_theta_full 27.82
_diffrn_reflns_theta_max 27.82
_diffrn_reflns_theta_min 1.59
_exptl_absorpt_coefficient_mu 0.104
_exptl_absorpt_correction_T_max 0.9816
_exptl_absorpt_correction_T_min 0.9755
_exptl_absorpt_correction_type multi-scan
_exptl_absorpt_process_details '(SADABS; Sheldrick, 1996)'
_exptl_crystal_colour colorless
_exptl_crystal_density_diffrn 1.406
_exptl_crystal_density_method 'not measured'
_exptl_crystal_description prism
_exptl_crystal_F_000 640
_exptl_crystal_size_max 0.24
_exptl_crystal_size_mid 0.22
_exptl_crystal_size_min 0.18
_refine_diff_density_max 0.262
_refine_diff_density_min -0.274
_refine_ls_extinction_method none
_refine_ls_goodness_of_fit_ref 1.124
_refine_ls_hydrogen_treatment mixed
_refine_ls_matrix_type full
_refine_ls_number_parameters 211
_refine_ls_number_reflns 3380
_refine_ls_number_restraints 0
_refine_ls_restrained_S_all 1.124
_refine_ls_R_factor_all 0.0695
_refine_ls_R_factor_gt 0.0445
_refine_ls_shift/su_max 0.000
_refine_ls_shift/su_mean 0.000
_refine_ls_structure_factor_coef Fsqd
_refine_ls_weighting_details 'calc w=1/[\s^2^(Fo^2^)+(0.0832P)^2^] where P=(Fo^2^+2Fc^2^)/3'
_refine_ls_weighting_scheme calc
_refine_ls_wR_factor_gt 0.1130
_refine_ls_wR_factor_ref 0.1546
_reflns_number_gt 2324
_reflns_number_total 3380
_reflns_threshold_expression I>2\s(I)
_cod_data_source_file bt2627.cif
_cod_data_source_block I
_cod_depositor_comments
;
The following automatic conversions were performed:
'_symmetry_cell_setting' value 'Monoclinic' changed to 'monoclinic'
according to '/home/saulius/struct/CIF-dictionaries/cif_core.dic'
dictionary named 'cif_core.dic' version 2.4.1 from 2010-06-29.

Automatic conversion script
Id: cif_fix_enum 1527 2010-12-29 10:47:43Z saulius 

The following automatic conversions were performed:

'_symmetry_cell_setting' value 'Monoclinic' changed to 'monoclinic'
according to /home/saulius/struct/CIF-dictionaries/cif_core.dic
dictionary named 'cif_core.dic' version 2.4.1 from 2010-06-29.

Automatic conversion script
Id: cif_fix_values 1715 2011-07-08 13:25:40Z adriana 
;
_cod_original_sg_symbol_H-M 'P 21/c'
_cod_database_code 2216328
_cod_database_fobs_code 2216328

loop_
_symmetry_equiv_pos_as_xyz
'x, y, z'
'-x, y+1/2, -z+1/2'
'-x, -y, -z'
'x, -y-1/2, z-1/2'

loop_
_atom_site_type_symbol
_atom_site_label
_atom_site_fract_x
_atom_site_fract_y
_atom_site_fract_z
_atom_site_U_iso_or_equiv
_atom_site_adp_type
_atom_site_calc_flag
_atom_site_refinement_flags
_atom_site_occupancy
O O1 0.81481(9) 0.4960(2) 0.20125(9) 0.0226(3) Uani d . 1
H H1 0.8228(18) 0.384(4) 0.1701(15) 0.034 Uiso d . 1
O O2 0.65087(10) 0.28240(19) 0.11681(8) 0.0203(3) Uani d . 1
O O3 0.14534(10) 0.5921(2) 0.12390(10) 0.0324(4) Uani d . 1
O O4 0.29362(10) 0.2973(2) 0.08392(8) 0.0212(3) Uani d . 1
H H4 0.2811(18) 0.405(4) 0.1129(14) 0.032 Uiso d . 1
N N1 0.33294(11) 0.7533(2) 0.13140(10) 0.0189(4) Uani d . 1
N N2 0.24502(12) 0.8776(3) 0.12472(10) 0.0182(4) Uani d . 1
H H2 0.2550(17) 1.010(4) 0.1275(13) 0.027 Uiso d . 1
N N3 -0.10337(12) 1.1838(3) 0.12720(12) 0.0275(4) Uani d . 1
C C1 0.71810(13) 0.5725(3) 0.19374(11) 0.0163(4) Uani d . 1
C C2 0.62897(14) 0.4672(3) 0.14833(11) 0.0166(4) Uani d . 1
C C3 0.53122(13) 0.5516(3) 0.13846(11) 0.0158(4) Uani d . 1
H H3 0.4715 0.4794 0.1082 0.019 Uiso calc R 1
C C4 0.51999(13) 0.7457(3) 0.17344(11) 0.0159(4) Uani d . 1
C C5 0.60767(14) 0.8465(3) 0.21904(11) 0.0168(4) Uani d . 1
H H5 0.6006 0.9774 0.2429 0.020 Uiso calc R 1
C C6 0.70578(13) 0.7574(3) 0.23001(11) 0.0175(4) Uani d . 1
H H6 0.7650 0.8253 0.2630 0.021 Uiso calc R 1
C C7 0.41905(14) 0.8478(3) 0.16264(11) 0.0179(4) Uani d . 1
H H7 0.4170 0.9890 0.1793 0.021 Uiso calc R 1
C C8 0.15396(14) 0.7824(3) 0.12207(12) 0.0188(4) Uani d . 1
C C9 0.06400(14) 0.9253(3) 0.12005(12) 0.0190(4) Uani d . 1
C C10 -0.01499(15) 0.8525(3) 0.15132(13) 0.0249(5) Uani d . 1
H H10 -0.0138 0.7131 0.1706 0.030 Uiso calc R 1
C C11 -0.09532(16) 0.9868(4) 0.15384(14) 0.0292(5) Uani d . 1
H H11 -0.1486 0.9358 0.1761 0.035 Uiso calc R 1
C C12 -0.02792(15) 1.2498(3) 0.09594(14) 0.0269(5) Uani d . 1
H H12 -0.0324 1.3883 0.0754 0.032 Uiso calc R 1
C C13 0.05660(14) 1.1284(3) 0.09165(13) 0.0232(5) Uani d . 1
H H13 0.1090 1.1838 0.0694 0.028 Uiso calc R 1
C C14 0.56812(15) 0.1851(3) 0.05950(12) 0.0236(5) Uani d . 1
H H14A 0.5112 0.1511 0.0834 0.035 Uiso calc R 1
H H14B 0.5937 0.0561 0.0406 0.035 Uiso calc R 1
H H14C 0.5425 0.2809 0.0150 0.035 Uiso calc R 1
C C15 0.26698(18) 0.3322(4) 0.00129(13) 0.0347(5) Uani d . 1
H H15A 0.1940 0.3771 -0.0165 0.052 Uiso calc R 1
H H15B 0.2764 0.2021 -0.0258 0.052 Uiso calc R 1
H H15C 0.3122 0.4416 -0.0110 0.052 Uiso calc R 1

loop_
_atom_site_aniso_label
_atom_site_aniso_U_11
_atom_site_aniso_U_22
_atom_site_aniso_U_33
_atom_site_aniso_U_12
_atom_site_aniso_U_13
_atom_site_aniso_U_23
O1 0.0129(6) 0.0250(8) 0.0297(8) 0.0042(5) 0.0052(6) -0.0058(6)
O2 0.0177(6) 0.0174(7) 0.0251(8) 0.0019(5) 0.0045(6) -0.0054(6)
O3 0.0203(7) 0.0156(7) 0.0613(12) -0.0007(5) 0.0105(7) 0.0000(7)
O4 0.0247(7) 0.0167(7) 0.0235(8) 0.0006(5) 0.0083(6) -0.0023(6)
N1 0.0156(7) 0.0177(8) 0.0241(9) 0.0046(6) 0.0066(7) 0.0014(7)
N2 0.0139(7) 0.0124(7) 0.0286(10) 0.0031(6) 0.0057(7) -0.0016(7)
N3 0.0146(8) 0.0262(9) 0.0417(12) 0.0007(7) 0.0078(7) -0.0075(8)
C1 0.0137(8) 0.0195(9) 0.0174(10) 0.0021(7) 0.0069(7) 0.0026(7)
C2 0.0178(9) 0.0127(8) 0.0207(10) 0.0016(7) 0.0078(7) 0.0027(7)
C3 0.0148(8) 0.0157(9) 0.0171(10) -0.0013(7) 0.0045(7) 0.0013(7)
C4 0.0158(8) 0.0171(9) 0.0164(10) 0.0011(7) 0.0070(7) 0.0031(7)
C5 0.0224(9) 0.0145(9) 0.0160(10) -0.0001(7) 0.0095(8) -0.0009(7)
C6 0.0151(8) 0.0203(9) 0.0168(10) -0.0025(7) 0.0038(7) -0.0001(7)
C7 0.0190(9) 0.0152(9) 0.0222(11) 0.0020(7) 0.0101(8) 0.0029(7)
C8 0.0171(9) 0.0176(9) 0.0212(11) -0.0011(7) 0.0041(8) -0.0011(8)
C9 0.0150(8) 0.0180(9) 0.0247(11) -0.0018(7) 0.0063(8) -0.0038(8)
C10 0.0217(10) 0.0229(10) 0.0313(13) -0.0014(8) 0.0088(9) 0.0005(9)
C11 0.0205(10) 0.0335(12) 0.0381(14) -0.0026(8) 0.0157(9) -0.0025(10)
C12 0.0184(9) 0.0196(10) 0.0429(14) 0.0012(8) 0.0085(9) -0.0010(9)
C13 0.0152(9) 0.0209(10) 0.0340(13) 0.0004(7) 0.0071(8) 0.0006(9)
C14 0.0225(10) 0.0191(10) 0.0264(12) 0.0007(7) 0.0015(8) -0.0040(8)
C15 0.0366(12) 0.0462(14) 0.0219(13) -0.0004(10) 0.0088(10) -0.0003(10)

loop_
_atom_type_symbol
_atom_type_description
_atom_type_scat_dispersion_real
_atom_type_scat_dispersion_imag
_atom_type_scat_source
C C 0.0033 0.0016 'International Tables Vol C Tables 4.2.6.8 and 6.1.1.4'
H H 0.0000 0.0000 'International Tables Vol C Tables 4.2.6.8 and 6.1.1.4'
N N 0.0061 0.0033 'International Tables Vol C Tables 4.2.6.8 and 6.1.1.4'
O O 0.0106 0.0060 'International Tables Vol C Tables 4.2.6.8 and 6.1.1.4'

loop_
_geom_angle_atom_site_label_1
_geom_angle_atom_site_label_2
_geom_angle_atom_site_label_3
_geom_angle
C1 O1 H1 118.5(14)
C2 O2 C14 117.13(14)
C15 O4 H4 115.1(15)
C7 N1 N2 113.77(16)
C8 N2 N1 118.26(15)
C8 N2 H2 125.0(15)
N1 N2 H2 116.4(15)
C12 N3 C11 116.27(17)
O1 C1 C6 119.51(16)
O1 C1 C2 121.32(16)
C6 C1 C2 119.17(16)
O2 C2 C3 125.58(16)
O2 C2 C1 113.80(15)
C3 C2 C1 120.62(17)
C2 C3 C4 119.64(16)
C2 C3 H3 120.2
C4 C3 H3 120.2
C5 C4 C3 119.41(16)
C5 C4 C7 118.23(17)
C3 C4 C7 122.35(16)
C4 C5 C6 120.41(17)
C4 C5 H5 119.8
C6 C5 H5 119.8
C1 C6 C5 120.66(17)
C1 C6 H6 119.7
C5 C6 H6 119.7
N1 C7 C4 122.20(17)
N1 C7 H7 118.9
C4 C7 H7 118.9
O3 C8 N2 122.58(17)
O3 C8 C9 121.82(16)
N2 C8 C9 115.55(16)
C13 C9 C10 117.86(17)
C13 C9 C8 124.13(17)
C10 C9 C8 117.96(17)
C11 C10 C9 118.47(19)
C11 C10 H10 120.8
C9 C10 H10 120.8
N3 C11 C10 124.47(19)
N3 C11 H11 117.8
C10 C11 H11 117.8
N3 C12 C13 123.69(19)
N3 C12 H12 118.2
C13 C12 H12 118.2
C12 C13 C9 119.22(18)
C12 C13 H13 120.4
C9 C13 H13 120.4
O2 C14 H14A 109.5
O2 C14 H14B 109.5
H14A C14 H14B 109.5
O2 C14 H14C 109.5
H14A C14 H14C 109.5
H14B C14 H14C 109.5
O4 C15 H15A 109.5
O4 C15 H15B 109.5
H15A C15 H15B 109.5
O4 C15 H15C 109.5
H15A C15 H15C 109.5
H15B C15 H15C 109.5

loop_
_geom_bond_atom_site_label_1
_geom_bond_atom_site_label_2
_geom_bond_distance
O1 C1 1.347(2)
O1 H1 0.92(3)
O2 C2 1.365(2)
O2 C14 1.423(2)
O3 C8 1.221(2)
O4 C15 1.417(3)
O4 H4 0.90(2)
N1 C7 1.282(2)
N1 N2 1.390(2)
N2 C8 1.343(2)
N2 H2 0.85(2)
N3 C12 1.330(3)
N3 C11 1.335(3)
C1 C6 1.370(3)
C1 C2 1.412(2)
C2 C3 1.373(2)
C3 C4 1.407(3)
C3 H3 0.9500
C4 C5 1.386(2)
C4 C7 1.457(2)
C5 C6 1.387(2)
C5 H5 0.9500
C6 H6 0.9500
C7 H7 0.9500
C8 C9 1.495(2)
C9 C13 1.382(3)
C9 C10 1.384(3)
C10 C11 1.378(3)
C10 H10 0.9500
C11 H11 0.9500
C12 C13 1.381(3)
C12 H12 0.9500
C13 H13 0.9500
C14 H14A 0.9800
C14 H14B 0.9800
C14 H14C 0.9800
C15 H15A 0.9800
C15 H15B 0.9800
C15 H15C 0.9800

loop_
_geom_hbond_atom_site_label_D
_geom_hbond_atom_site_label_H
_geom_hbond_atom_site_label_A
_geom_hbond_site_symmetry_A
_geom_hbond_distance_DH
_geom_hbond_distance_HA
_geom_hbond_distance_DA
_geom_hbond_angle_DHA
N2 H2 O4 1_565 0.85(2) 2.10(2) 2.887(2) 153(2)
O4 H4 N1 . 0.90(2) 2.32(2) 3.033(2) 136.2(19)
O4 H4 O3 . 0.90(2) 2.21(2) 2.9367(19) 138(2)
O1 H1 N3 1_645 0.92(3) 1.88(3) 2.751(2) 156(2)

loop_
_geom_torsion_atom_site_label_1
_geom_torsion_atom_site_label_2
_geom_torsion_atom_site_label_3
_geom_torsion_atom_site_label_4
_geom_torsion
C7 N1 N2 C8 -155.06(18)
C14 O2 C2 C3 10.1(3)
C14 O2 C2 C1 -169.42(17)
O1 C1 C2 O2 2.4(3)
C6 C1 C2 O2 -178.45(16)
O1 C1 C2 C3 -177.20(17)
C6 C1 C2 C3 2.0(3)
O2 C2 C3 C4 -179.00(17)
C1 C2 C3 C4 0.5(3)
C2 C3 C4 C5 -1.6(3)
C2 C3 C4 C7 177.49(17)
C3 C4 C5 C6 0.2(3)
C7 C4 C5 C6 -178.93(17)
O1 C1 C6 C5 175.78(17)
C2 C1 C6 C5 -3.4(3)
C4 C5 C6 C1 2.4(3)
N2 N1 C7 C4 -178.82(16)
C5 C4 C7 N1 -169.62(18)
C3 C4 C7 N1 11.3(3)
N1 N2 C8 O3 -1.3(3)
N1 N2 C8 C9 176.27(16)
O3 C8 C9 C13 -157.0(2)
N2 C8 C9 C13 25.4(3)
O3 C8 C9 C10 25.5(3)
N2 C8 C9 C10 -152.07(19)
C13 C9 C10 C11 -1.2(3)
C8 C9 C10 C11 176.39(18)
C12 N3 C11 C10 0.5(3)
C9 C10 C11 N3 0.8(3)
C11 N3 C12 C13 -1.4(3)
N3 C12 C13 C9 1.0(3)
C10 C9 C13 C12 0.4(3)
C8 C9 C13 C12 -177.05(18)

loop_
_cod_related_entry_id
_cod_related_entry_database
_cod_related_entry_code
1 ChemSpider 21196433
